data_2222670
loop_
_publ_author_name
'Choi, Hong Dae'
'Seo, Pil Ja'
'Son, Byeng Wha'
'Lee, Uk'

_publ_section_title
;
 Ethyl 2-(5-fluoro-3-methylsulfinyl-1-benzofuran-2-yl)acetate
;
_journal_coeditor_code EZ2175
_journal_issue 8
_journal_name_full 'Acta Crystallographica Section E'
_journal_page_first o1826
_journal_paper_doi 10.1107/S1600536809025938
_journal_volume 65
_journal_year 2009
_chemical_formula_iupac 'C13 H13 F O4 S'
_chemical_formula_moiety 'C13 H13 F O4 S'
_chemical_formula_sum 'C13 H13 F O4 S'
_chemical_formula_weight 284.29
_chemical_name_systematic
;
Ethyl 2-(5-fluoro-3-methylsulfinyl-1-benzofuran-2-yl)acetate
;
_space_group_IT_number 2
_symmetry_cell_setting triclinic
_symmetry_space_group_name_Hall '-P 1'
_symmetry_space_group_name_H-M 'P -1'
_atom_sites_solution_hydrogens difmap
_atom_sites_solution_primary direct
_atom_sites_solution_secondary difmap
_cell_angle_alpha 73.6820(10)
_cell_angle_beta 79.1550(10)
_cell_angle_gamma 66.6220(10)
_cell_formula_units_Z 2
_cell_length_a 7.8821(5)
_cell_length_b 9.0922(5)
_cell_length_c 10.4354(6)
_cell_measurement_reflns_used 4105
_cell_measurement_temperature 273(2)
_cell_measurement_theta_max 27.45
_cell_measurement_theta_min 2.51
_cell_volume 656.31(7)
_computing_cell_refinement 'SAINT (Bruker, 2001)'
_computing_data_collection 'SMART (Bruker, 2001)'
_computing_data_reduction 'SAINT (Bruker, 2001)'
_computing_molecular_graphics 'ORTEP-3 (Farrugia, 1997) and DIAMOND (Brandenburg, 1998)'
_computing_publication_material 'SHELXL97 (Sheldrick, 2008)'
_computing_structure_refinement 'SHELXL97 (Sheldrick, 2008)'
_computing_structure_solution 'SHELXS97 (Sheldrick, 2008)'
_diffrn_ambient_temperature 273(2)
_diffrn_detector_area_resol_mean 10.0
_diffrn_measured_fraction_theta_full 0.984
_diffrn_measured_fraction_theta_max 0.984
_diffrn_measurement_device_type 'Bruker SMART CCD'
_diffrn_measurement_method '\f and \w'
_diffrn_radiation_monochromator graphite
_diffrn_radiation_source 'fine-focus sealed tube'
_diffrn_radiation_type MoK\a
_diffrn_radiation_wavelength 0.71073
_diffrn_reflns_av_R_equivalents 0.0634
_diffrn_reflns_av_sigmaI/netI 0.0496
_diffrn_reflns_limit_h_max 10
_diffrn_reflns_limit_h_min -10
_diffrn_reflns_limit_k_max 11
_diffrn_reflns_limit_k_min -11
_diffrn_reflns_limit_l_max 13
_diffrn_reflns_limit_l_min -13
_diffrn_reflns_number 5673
_diffrn_reflns_theta_full 27.00
_diffrn_reflns_theta_max 27.00
_diffrn_reflns_theta_min 2.04
_diffrn_standards_number 0
_exptl_absorpt_coefficient_mu 0.265
_exptl_absorpt_correction_type none
_exptl_crystal_colour colourless
_exptl_crystal_density_diffrn 1.439
_exptl_crystal_density_method 'not measured'
_exptl_crystal_description block
_exptl_crystal_F_000 296
_exptl_crystal_size_max 0.40
_exptl_crystal_size_mid 0.40
_exptl_crystal_size_min 0.10
_refine_diff_density_max 0.397
_refine_diff_density_min -0.345
_refine_ls_extinction_method none
_refine_ls_goodness_of_fit_ref 1.040
_refine_ls_hydrogen_treatment constr
_refine_ls_matrix_type full
_refine_ls_number_parameters 173
_refine_ls_number_reflns 2805
_refine_ls_number_restraints 0
_refine_ls_restrained_S_all 1.040
_refine_ls_R_factor_all 0.0406
_refine_ls_R_factor_gt 0.0361
_refine_ls_shift/su_max_lt 0.001
_refine_ls_shift/su_mean 0.000
_refine_ls_structure_factor_coef Fsqd
_refine_ls_weighting_details 'calc w=1/[\s^2^(Fo^2^)+(0.0465P)^2^+0.2336P] where P=(Fo^2^+2Fc^2^)/3'
_refine_ls_weighting_scheme calc
_refine_ls_wR_factor_gt 0.0960
_refine_ls_wR_factor_ref 0.1009
_reflns_number_gt 2512
_reflns_number_total 2805
_reflns_threshold_expression I>2\s(I)
_cod_data_source_file ez2175.cif
_cod_data_source_block I
_cod_depositor_comments
;
The following automatic conversions were performed:
'_symmetry_cell_setting' value 'Triclinic' changed to 'triclinic'
according to '/home/saulius/struct/CIF-dictionaries/cif_core.dic'
dictionary named 'cif_core.dic' version 2.4.1 from 2010-06-29.

Automatic conversion script
Id: cif_fix_enum 1527 2010-12-29 10:47:43Z saulius 

The following automatic conversions were performed:

'_symmetry_cell_setting' value 'Triclinic' changed to 'triclinic'
according to /home/saulius/struct/CIF-dictionaries/cif_core.dic
dictionary named 'cif_core.dic' version 2.4.1 from 2010-06-29.

Automatic conversion script
Id: cif_fix_values 1715 2011-07-08 13:25:40Z adriana 
;
_cod_database_code 2222670
_cod_database_fobs_code 2222670

loop_
_symmetry_equiv_pos_as_xyz
'x, y, z'
'-x, -y, -z'

loop_
_atom_site_type_symbol
_atom_site_label
_atom_site_fract_x
_atom_site_fract_y
_atom_site_fract_z
_atom_site_U_iso_or_equiv
_atom_site_adp_type
_atom_site_calc_flag
_atom_site_refinement_flags
_atom_site_occupancy
_atom_site_disorder_assembly
_atom_site_disorder_group
S S 0.72668(5) 0.63168(5) 0.54574(3) 0.02919(13) Uani d . 1 . .
F F 0.32177(16) 0.21796(16) 0.88301(12) 0.0529(3) Uani d . 1 . .
O O1 0.84077(14) 0.45046(13) 0.92200(9) 0.0247(2) Uani d . 1 . .
O O2 1.01504(16) 0.88467(14) 0.73052(13) 0.0368(3) Uani d . 1 . .
O O3 0.73837(17) 0.89429(16) 0.69571(14) 0.0428(3) Uani d . 1 . .
O O4 0.74634(18) 0.50040(17) 0.47717(11) 0.0422(3) Uani d . 1 . .
C C7 0.7124(2) 0.38103(18) 0.92490(14) 0.0246(3) Uani d . 1 . .
C C1 0.7324(2) 0.53985(18) 0.71812(13) 0.0235(3) Uani d . 1 . .
C C2 0.6385(2) 0.43348(18) 0.80110(14) 0.0236(3) Uani d . 1 . .
C C3 0.5036(2) 0.3785(2) 0.78410(16) 0.0296(3) Uani d . 1 . .
H H3 0.4504 0.4109 0.7035 0.036 Uiso calc R 1 . .
C C4 0.4545(2) 0.2735(2) 0.89391(18) 0.0342(4) Uani d . 1 . .
C C5 0.5303(2) 0.2183(2) 1.01700(17) 0.0350(4) Uani d . 1 . .
H H5 0.4925 0.1450 1.0866 0.042 Uiso calc R 1 . .
C C6 0.6629(2) 0.2741(2) 1.03413(15) 0.0301(3) Uani d . 1 . .
H H6 0.7157 0.2412 1.1149 0.036 Uiso calc R 1 . .
C C8 0.8506(2) 0.54532(18) 0.79478(13) 0.0228(3) Uani d . 1 . .
C C9 0.9836(2) 0.63165(18) 0.76654(14) 0.0254(3) Uani d . 1 . .
H H9A 1.0746 0.5942 0.6946 0.030 Uiso calc R 1 . .
H H9B 1.0489 0.6012 0.8456 0.030 Uiso calc R 1 . .
C C10 0.8940(2) 0.81678(19) 0.72758(14) 0.0268(3) Uani d . 1 . .
C C11 0.9500(3) 1.0649(2) 0.6923(2) 0.0499(5) Uani d . 1 . .
H H11A 0.8265 1.1120 0.7346 0.060 Uiso calc R 1 . .
H H11B 0.9456 1.1029 0.5959 0.060 Uiso calc R 1 . .
C C12 1.0827(3) 1.1155(2) 0.7373(2) 0.0458(4) Uani d . 1 . .
H H12A 1.2045 1.0677 0.6952 0.055 Uiso calc R 1 . .
H H12B 1.0850 1.0781 0.8329 0.055 Uiso calc R 1 . .
H H12C 1.0441 1.2333 0.7130 0.055 Uiso calc R 1 . .
C C13 0.4872(2) 0.7641(2) 0.54508(17) 0.0385(4) Uani d . 1 . .
H H13A 0.4622 0.8305 0.4563 0.058 Uiso calc R 1 . .
H H13B 0.4603 0.8341 0.6059 0.058 Uiso calc R 1 . .
H H13C 0.4108 0.6988 0.5727 0.058 Uiso calc R 1 . .

loop_
_atom_site_aniso_label
_atom_site_aniso_U_11
_atom_site_aniso_U_22
_atom_site_aniso_U_33
_atom_site_aniso_U_12
_atom_site_aniso_U_13
_atom_site_aniso_U_23
S 0.0300(2) 0.0380(3) 0.01935(19) -0.01155(17) -0.00708(14) -0.00428(15)
F 0.0482(6) 0.0562(8) 0.0708(8) -0.0359(6) -0.0137(6) -0.0093(6)
O1 0.0298(5) 0.0263(5) 0.0213(5) -0.0122(4) -0.0090(4) -0.0032(4)
O2 0.0328(6) 0.0229(6) 0.0573(7) -0.0104(5) -0.0141(5) -0.0059(5)
O3 0.0347(6) 0.0308(7) 0.0608(8) -0.0108(5) -0.0202(6) 0.0016(6)
O4 0.0430(7) 0.0561(9) 0.0291(6) -0.0093(6) -0.0085(5) -0.0218(5)
C7 0.0259(7) 0.0238(7) 0.0261(7) -0.0083(6) -0.0063(5) -0.0073(5)
C1 0.0262(7) 0.0247(7) 0.0208(6) -0.0073(6) -0.0067(5) -0.0065(5)
C2 0.0241(7) 0.0229(7) 0.0245(7) -0.0057(6) -0.0058(5) -0.0082(5)
C3 0.0274(7) 0.0308(8) 0.0346(8) -0.0092(6) -0.0089(6) -0.0118(6)
C4 0.0297(8) 0.0324(9) 0.0480(9) -0.0156(7) -0.0057(7) -0.0126(7)
C5 0.0360(9) 0.0291(8) 0.0397(9) -0.0154(7) -0.0015(7) -0.0035(7)
C6 0.0349(8) 0.0271(8) 0.0275(7) -0.0114(7) -0.0063(6) -0.0024(6)
C8 0.0259(7) 0.0219(7) 0.0209(6) -0.0072(6) -0.0056(5) -0.0050(5)
C9 0.0248(7) 0.0252(8) 0.0275(7) -0.0086(6) -0.0077(5) -0.0052(5)
C10 0.0285(7) 0.0274(8) 0.0258(7) -0.0112(6) -0.0058(6) -0.0043(6)
C11 0.0485(11) 0.0228(9) 0.0790(14) -0.0104(8) -0.0232(10) -0.0047(9)
C12 0.0414(10) 0.0269(9) 0.0701(13) -0.0142(8) -0.0037(9) -0.0109(8)
C13 0.0342(8) 0.0366(10) 0.0365(9) -0.0027(7) -0.0147(7) -0.0031(7)

loop_
_atom_type_symbol
_atom_type_description
_atom_type_scat_dispersion_real
_atom_type_scat_dispersion_imag
_atom_type_scat_source
C C 0.0033 0.0016 'International Tables Vol C Tables 4.2.6.8 and 6.1.1.4'
H H 0.0000 0.0000 'International Tables Vol C Tables 4.2.6.8 and 6.1.1.4'
O O 0.0106 0.0060 'International Tables Vol C Tables 4.2.6.8 and 6.1.1.4'
F F 0.0171 0.0103 'International Tables Vol C Tables 4.2.6.8 and 6.1.1.4'
S S 0.1246 0.1234 'International Tables Vol C Tables 4.2.6.8 and 6.1.1.4'

loop_
_geom_angle_atom_site_label_1
_geom_angle_atom_site_label_2
_geom_angle_atom_site_label_3
_geom_angle_site_symmetry_1
_geom_angle_site_symmetry_3
_geom_angle
_geom_angle_publ_flag
O4 S C1 . . 106.41(7) ?
O4 S C13 . . 106.04(8) ?
C1 S C13 . . 98.86(8) ?
C8 O1 C7 . . 106.33(10) ?
C10 O2 C11 . . 116.58(13) ?
C6 C7 O1 . . 125.26(12) ?
C6 C7 C2 . . 124.13(13) ?
O1 C7 C2 . . 110.62(12) ?
C8 C1 C2 . . 107.22(12) ?
C8 C1 S . . 122.68(11) ?
C2 C1 S . . 129.73(10) ?
C7 C2 C3 . . 119.44(13) ?
C7 C2 C1 . . 104.72(12) ?
C3 C2 C1 . . 135.84(13) ?
C4 C3 C2 . . 115.78(14) ?
C4 C3 H3 . . 122.1 ?
C2 C3 H3 . . 122.1 ?
F C4 C3 . . 118.07(14) ?
F C4 C5 . . 116.90(15) ?
C3 C4 C5 . . 125.04(14) ?
C6 C5 C4 . . 119.12(15) ?
C6 C5 H5 . . 120.4 ?
C4 C5 H5 . . 120.4 ?
C7 C6 C5 . . 116.48(14) ?
C7 C6 H6 . . 121.8 ?
C5 C6 H6 . . 121.8 ?
C1 C8 O1 . . 111.11(12) ?
C1 C8 C9 . . 132.64(13) ?
O1 C8 C9 . . 116.26(11) ?
C8 C9 C10 . . 113.99(12) ?
C8 C9 H9A . . 108.8 ?
C10 C9 H9A . . 108.8 ?
C8 C9 H9B . . 108.8 ?
C10 C9 H9B . . 108.8 ?
H9A C9 H9B . . 107.6 ?
O3 C10 O2 . . 123.99(15) ?
O3 C10 C9 . . 126.12(13) ?
O2 C10 C9 . . 109.88(12) ?
O2 C11 C12 . . 107.55(15) ?
O2 C11 H11A . . 110.2 ?
C12 C11 H11A . . 110.2 ?
O2 C11 H11B . . 110.2 ?
C12 C11 H11B . . 110.2 ?
H11A C11 H11B . . 108.5 ?
C11 C12 H12A . . 109.5 ?
C11 C12 H12B . . 109.5 ?
H12A C12 H12B . . 109.5 ?
C11 C12 H12C . . 109.5 ?
H12A C12 H12C . . 109.5 ?
H12B C12 H12C . . 109.5 ?
S C13 H13A . . 109.5 ?
S C13 H13B . . 109.5 ?
H13A C13 H13B . . 109.5 ?
S C13 H13C . . 109.5 ?
H13A C13 H13C . . 109.5 ?
H13B C13 H13C . . 109.5 ?

loop_
_geom_bond_atom_site_label_1
_geom_bond_atom_site_label_2
_geom_bond_site_symmetry_2
_geom_bond_distance
_geom_bond_publ_flag
S O4 . 1.5007(13) ?
S C1 . 1.7583(14) ?
S C13 . 1.7914(18) ?
F C4 . 1.3633(17) ?
O1 C8 . 1.3723(17) ?
O1 C7 . 1.3813(16) ?
O2 C10 . 1.3343(17) ?
O2 C11 . 1.466(2) ?
O3 C10 . 1.2035(19) ?
C7 C6 . 1.381(2) ?
C7 C2 . 1.3972(19) ?
C1 C8 . 1.3603(19) ?
C1 C2 . 1.446(2) ?
C2 C3 . 1.3984(19) ?
C3 C4 . 1.373(2) ?
C3 H3 . 0.9300 ?
C4 C5 . 1.396(2) ?
C5 C6 . 1.387(2) ?
C5 H5 . 0.9300 ?
C6 H6 . 0.9300 ?
C8 C9 . 1.4859(19) ?
C9 C10 . 1.509(2) ?
C9 H9A . 0.9700 ?
C9 H9B . 0.9700 ?
C11 C12 . 1.488(3) ?
C11 H11A . 0.9700 ?
C11 H11B . 0.9700 ?
C12 H12A . 0.9600 ?
C12 H12B . 0.9600 ?
C12 H12C . 0.9600 ?
C13 H13A . 0.9600 ?
C13 H13B . 0.9600 ?
C13 H13C . 0.9600 ?

loop_
_geom_hbond_atom_site_label_D
_geom_hbond_atom_site_label_H
_geom_hbond_atom_site_label_A
_geom_hbond_site_symmetry_A
_geom_hbond_distance_DH
_geom_hbond_distance_HA
_geom_hbond_distance_DA
_geom_hbond_angle_DHA
C3 H3 O4 2_666 0.93 2.42 3.3374(19) 168.2
C5 H5 O3 2_667 0.93 2.67 3.482(2) 147.1
C9 H9A O4 2_766 0.97 2.21 3.177(2) 172.2
C9 H9B O1 2_767 0.97 2.59 3.542(2) 168.7
C11 H11A Cg2 1_565 0.97 2.92 3.773(2) 147.8
C12 H12C Cg1 1_565 0.97 2.81 3.502(2) 129.4

loop_
_geom_torsion_atom_site_label_1
_geom_torsion_atom_site_label_2
_geom_torsion_atom_site_label_3
_geom_torsion_atom_site_label_4
_geom_torsion_site_symmetry_1
_geom_torsion_site_symmetry_2
_geom_torsion_site_symmetry_3
_geom_torsion_site_symmetry_4
_geom_torsion
_geom_torsion_publ_flag
C8 O1 C7 C6 . . . . 178.81(15) ?
C8 O1 C7 C2 . . . . -1.02(16) ?
O4 S C1 C8 . . . . 127.12(13) ?
C13 S C1 C8 . . . . -123.16(14) ?
O4 S C1 C2 . . . . -45.00(15) ?
C13 S C1 C2 . . . . 64.72(15) ?
C6 C7 C2 C3 . . . . 1.0(2) ?
O1 C7 C2 C3 . . . . -179.12(13) ?
C6 C7 C2 C1 . . . . -178.88(14) ?
O1 C7 C2 C1 . . . . 0.96(16) ?
C8 C1 C2 C7 . . . . -0.53(16) ?
S C1 C2 C7 . . . . 172.54(12) ?
C8 C1 C2 C3 . . . . 179.57(17) ?
S C1 C2 C3 . . . . -7.4(3) ?
C7 C2 C3 C4 . . . . -0.4(2) ?
C1 C2 C3 C4 . . . . 179.54(16) ?
C2 C3 C4 F . . . . 179.21(14) ?
C2 C3 C4 C5 . . . . -0.9(3) ?
F C4 C5 C6 . . . . -178.60(15) ?
C3 C4 C5 C6 . . . . 1.5(3) ?
O1 C7 C6 C5 . . . . 179.74(15) ?
C2 C7 C6 C5 . . . . -0.4(2) ?
C4 C5 C6 C7 . . . . -0.8(2) ?
C2 C1 C8 O1 . . . . -0.08(17) ?
S C1 C8 O1 . . . . -173.75(10) ?
C2 C1 C8 C9 . . . . 179.69(15) ?
S C1 C8 C9 . . . . 6.0(2) ?
C7 O1 C8 C1 . . . . 0.67(16) ?
C7 O1 C8 C9 . . . . -179.15(12) ?
C1 C8 C9 C10 . . . . 61.4(2) ?
O1 C8 C9 C10 . . . . -118.84(14) ?
C11 O2 C10 O3 . . . . 0.1(2) ?
C11 O2 C10 C9 . . . . 178.79(15) ?
C8 C9 C10 O3 . . . . -13.8(2) ?
C8 C9 C10 O2 . . . . 167.56(12) ?
C10 O2 C11 C12 . . . . 164.80(15) ?
